data_9004242
loop_
_publ_author_name
'Hassan, I.'
'Grundy, H. D.'

_publ_section_title
;
 The crystal structure and thermal expansion of tugtupite,
 Na8[Al2Be2Si8O24]Cl2
;
_journal_name_full 'The Canadian Mineralogist'
_journal_page_first 385
_journal_page_last 390
_journal_volume 29
_journal_year 1991
_chemical_formula_sum 'Al Be Cl Na4 O12 Si4'
_chemical_name_mineral Tugtupite
_space_group_IT_number 82
_symmetry_space_group_name_Hall 'I -4'
_symmetry_space_group_name_H-M 'I -4'
_cell_angle_alpha 90
_cell_angle_beta 90
_cell_angle_gamma 90
_cell_length_a 8.640
_cell_length_b 8.640
_cell_length_c 8.873
_cell_formula_units_Z 2
_cell_volume 662.366
_database_code_amcsd 0005268
_exptl_crystal_density_diffrn 2.345
_cod_original_formula_sum 'Al Be Si4 O12 Na4 Cl'
_cod_database_code 9004242

loop_
_space_group_symop_operation_xyz
x,y,z
1/2+x,1/2+y,1/2+z
y,-x,-z
1/2+y,1/2-x,1/2-z
-x,-y,z
1/2-x,1/2-y,1/2+z
-y,x,-z
1/2-y,1/2+x,1/2-z

loop_
_atom_site_aniso_label
_atom_site_aniso_U_11
_atom_site_aniso_U_22
_atom_site_aniso_U_33
_atom_site_aniso_U_12
_atom_site_aniso_U_13
_atom_site_aniso_U_23
Al 0.00780 0.00780 0.00740 0.00000 0.00000 0.00000
Be 0.00860 0.00860 0.01230 0.00000 0.00000 0.00000
Si 0.00710 0.00630 0.00860 -0.00020 -0.00020 -0.00030
O1 0.01260 0.01160 0.01280 0.00460 0.00100 0.00010
O2 0.01070 0.01190 0.01320 -0.00030 -0.00350 -0.00040
O3 0.01120 0.01140 0.01350 -0.00010 0.00050 0.00380
Na 0.02060 0.01600 0.01990 0.00070 0.00240 0.00120
Cl 0.02280 0.02280 0.02440 0.00000 0.00000 0.00000

loop_
_atom_site_label
_atom_site_fract_x
_atom_site_fract_y
_atom_site_fract_z
Al 0.00000 0.50000 0.75000
Be 0.00000 0.50000 0.25000
Si 0.01270 0.25330 0.49580
O1 0.15040 0.13430 0.44170
O2 0.34720 0.03850 0.64880
O3 0.42560 0.14860 0.13770
Na 0.15630 0.19720 0.18180
Cl 0.00000 0.00000 0.00000

loop_
_cod_related_entry_id
_cod_related_entry_database
_cod_related_entry_code
1 AMCSD 0005268
